data_4348383
loop_
_publ_author_name
'Lanchas, M\'onica'
'Arcediano, Sandra'
'Beobide, Garikoitz'
'Castillo, Oscar'
'Luque, Antonio'
'P\'erez-Y\'a\~nez, Sonia'

_publ_section_title
;
 Towards multicomponent MOFs via solvent-free synthesis under conventional
 oven and microwave assisted heating
;
_journal_issue 5
_journal_name_full 'Inorganic Chemistry Frontiers'
_journal_page_first 425
_journal_paper_doi 10.1039/C4QI00208C
_journal_volume 2
_journal_year 2015
_chemical_compound_source 'synthesis as described'
_chemical_formula_moiety 'C14 H18 N10 Ni2 O10, 2(C5 H6 N5), 2(H C O2), 2(H2 C O2)'
_chemical_formula_structural 'C14 H18 N10 Ni2 O10, 2(C5 H6 N5), 2(H C O2), 2(H2 C O2)'
_chemical_formula_sum 'C28 H36 N20 Ni2 O18'
_chemical_formula_weight 1058.19
_chemical_name_systematic
'[bis(mu-adenine-kN3:kN9)diaquabis(mu-formato-kO:kO)bisformatodinickel(II)]-adeninium formate-formic acid (1/2/2)'
_space_group_IT_number 2
_space_group_name_Hall '-P 1'
_space_group_name_H-M_alt 'P -1'
_symmetry_cell_setting triclinic
_symmetry_Int_Tables_number 2
_symmetry_space_group_name_Hall '-P 1'
_symmetry_space_group_name_H-M 'P -1'
_atom_sites_solution_hydrogens geom
_atom_sites_solution_primary direct
_atom_sites_solution_secondary difmap
_audit_creation_method SHELXL97
_audit_update_record
;
2014-11-21 deposited with the CCDC.
2015-02-11 downloaded from the CCDC.
;
_cell_angle_alpha 114.763(5)
_cell_angle_beta 100.349(5)
_cell_angle_gamma 100.859(5)
_cell_formula_units_Z 1
_cell_length_a 7.1579(4)
_cell_length_b 12.8195(7)
_cell_length_c 13.0602(7)
_cell_measurement_reflns_used 7105
_cell_measurement_temperature 100(2)
_cell_measurement_theta_max 27.00
_cell_measurement_theta_min 1.79
_cell_volume 1022.83(12)
_computing_cell_refinement 'CrysAlis CCD (Oxford Diffraction, 2003)'
_computing_data_collection 'CrysAlis CCD (Oxford Diffraction, 2003)'
_computing_data_reduction 'CrysAlis RED (Oxford Diffraction, 2003)'
_computing_molecular_graphics 'Ortep-3 (Farrugia, 1997)'
_computing_publication_material 'WinGX (Farrugia, 1999)'
_computing_structure_refinement 'SHELXL-97 (Sheldrick, 1997)'
_computing_structure_solution 'Sir92 (Altomare et al., 1993)'
_diffrn_ambient_temperature 100(2)
_diffrn_measured_fraction_theta_full 0.976
_diffrn_measured_fraction_theta_max 0.976
_diffrn_measurement_device_type 'SuperNova, Single source at offset), Eos'
_diffrn_measurement_method \w
_diffrn_radiation_monochromator mirror
_diffrn_radiation_source 'SuperNova (Mo) X-ray Source'
_diffrn_radiation_type MoK\a
_diffrn_radiation_wavelength 0.71073
_diffrn_reflns_av_R_equivalents 0.0227
_diffrn_reflns_av_sigmaI/netI 0.0490
_diffrn_reflns_limit_h_max 8
_diffrn_reflns_limit_h_min -9
_diffrn_reflns_limit_k_max 16
_diffrn_reflns_limit_k_min -10
_diffrn_reflns_limit_l_max 10
_diffrn_reflns_limit_l_min -16
_diffrn_reflns_number 7105
_diffrn_reflns_theta_full 27.00
_diffrn_reflns_theta_max 27.00
_diffrn_reflns_theta_min 1.79
_diffrn_standards_decay_% 0
_diffrn_standards_interval_count 0
_diffrn_standards_interval_time 0
_diffrn_standards_number 0
_exptl_absorpt_coefficient_mu 1.023
_exptl_absorpt_correction_T_max 0.924
_exptl_absorpt_correction_T_min 0.877
_exptl_absorpt_correction_type analytical
_exptl_absorpt_process_details
;
CrysAlis RED, Oxford Diffraction Ltd.,
Version 1.170.32 (release 06.06.2003 CrysAlis170 VC++)
(compiled Jun  6 2003,13:53:32)
Analytical numeric absorption correction using a multifaceted crystal
model based on expressions derived by R.C. Clark & J.S. Reid.
;
_exptl_crystal_colour green
_exptl_crystal_density_diffrn 1.718
_exptl_crystal_description prism
_exptl_crystal_F_000 544
_exptl_crystal_size_max 0.15
_exptl_crystal_size_mid 0.10
_exptl_crystal_size_min 0.06
_refine_diff_density_max 0.559
_refine_diff_density_min -0.372
_refine_diff_density_rms 0.080
_refine_ls_extinction_method none
_refine_ls_goodness_of_fit_ref 1.039
_refine_ls_hydrogen_treatment constr
_refine_ls_matrix_type full
_refine_ls_number_parameters 308
_refine_ls_number_reflns 4359
_refine_ls_number_restraints 0
_refine_ls_restrained_S_all 1.039
_refine_ls_R_factor_all 0.0543
_refine_ls_R_factor_gt 0.0395
_refine_ls_shift/su_max 0.000
_refine_ls_shift/su_mean 0.000
_refine_ls_structure_factor_coef Fsqd
_refine_ls_weighting_details 'calc w=1/[\s^2^(Fo^2^)+(0.0444P)^2^+0.8582P] where P=(Fo^2^+2Fc^2^)/3'
_refine_ls_weighting_scheme calc
_refine_ls_wR_factor_gt 0.0948
_refine_ls_wR_factor_ref 0.1006
_reflns_number_gt 3531
_reflns_number_total 4359
_reflns_threshold_expression >2sigma(I)
_cod_data_source_file c4qi00208c2.cif
_cod_data_source_block compound-4
_cod_original_cell_volume 1022.83(10)
_cod_original_sg_symbol_H-M P-1
_cod_database_code 4348383

loop_
_symmetry_equiv_pos_as_xyz
'x, y, z'
'-x, -y, -z'

loop_
_atom_site_label
_atom_site_type_symbol
_atom_site_fract_x
_atom_site_fract_y
_atom_site_fract_z
_atom_site_U_iso_or_equiv
_atom_site_adp_type
_atom_site_occupancy
_atom_site_symmetry_multiplicity
_atom_site_calc_flag
_atom_site_refinement_flags
Ni1 Ni 1.06801(5) 1.11721(3) 0.49669(3) 0.01259(11) Uani 1 1 d .
O1W O 0.9855(3) 1.27308(17) 0.54480(16) 0.0171(4) Uani 1 1 d .
H12W H 0.8623 1.2615 0.5169 0.026 Uiso 1 1 d R
H11W H 1.0532 1.3224 0.5277 0.026 Uiso 1 1 d R
N11 N 0.6702(4) 1.0232(2) 0.15324(19) 0.0156(5) Uani 1 1 d .
C12 C 0.8086(4) 1.0731(2) 0.2580(2) 0.0149(6) Uani 1 1 d .
H12 H 0.8814 1.1527 0.2860 0.018 Uiso 1 1 calc R
N13 N 0.8561(3) 1.0241(2) 0.32770(19) 0.0137(5) Uani 1 1 d .
C14 C 0.7438(4) 0.9076(2) 0.2815(2) 0.0134(5) Uani 1 1 d .
C15 C 0.5996(4) 0.8473(2) 0.1736(2) 0.0136(5) Uani 1 1 d .
C16 C 0.5597(4) 0.9072(2) 0.1070(2) 0.0148(6) Uani 1 1 d .
N16 N 0.4224(4) 0.8560(2) 0.00294(19) 0.0185(5) Uani 1 1 d .
H16A H 0.4045 0.8965 -0.0344 0.022 Uiso 1 1 calc R
H16B H 0.3518 0.7824 -0.0269 0.022 Uiso 1 1 calc R
N17 N 0.5205(3) 0.7324(2) 0.15686(19) 0.0151(5) Uani 1 1 d .
H17 H 0.4279 0.6749 0.0971 0.018 Uiso 1 1 calc R
C18 C 0.6177(4) 0.7286(2) 0.2529(2) 0.0154(6) Uani 1 1 d .
H18 H 0.5918 0.6603 0.2632 0.018 Uiso 1 1 calc R
N19 N 0.7540(3) 0.8312(2) 0.33149(19) 0.0137(5) Uani 1 1 d .
C1 C 0.7938(4) 1.0968(3) 0.6372(2) 0.0176(6) Uani 1 1 d .
H1 H 0.8175 1.1787 0.6618 0.021 Uiso 1 1 calc R
O1 O 0.8479(3) 1.03797(16) 0.54747(15) 0.0138(4) Uani 1 1 d .
O2 O 0.7144(3) 1.0578(2) 0.69466(18) 0.0258(5) Uani 1 1 d .
N21 N 0.4262(4) 0.2863(2) 0.2775(2) 0.0243(6) Uani 1 1 d .
H21 H 0.4840 0.2752 0.3341 0.029 Uiso 1 1 calc R
C22 C 0.4849(5) 0.3962(3) 0.2853(3) 0.0267(7) Uani 1 1 d .
H22 H 0.5843 0.4550 0.3526 0.032 Uiso 1 1 calc R
N23 N 0.4141(4) 0.4275(2) 0.2060(2) 0.0265(6) Uani 1 1 d .
C24 C 0.2717(5) 0.3344(3) 0.1128(3) 0.0216(6) Uani 1 1 d .
C25 C 0.1963(5) 0.2184(3) 0.0961(3) 0.0223(6) Uani 1 1 d .
C26 C 0.2779(5) 0.1901(3) 0.1837(3) 0.0217(6) Uani 1 1 d .
N26 N 0.2261(4) 0.0847(2) 0.1804(2) 0.0210(5) Uani 1 1 d .
H26A H 0.2845 0.0742 0.2373 0.025 Uiso 1 1 calc R
H26B H 0.1337 0.0262 0.1214 0.025 Uiso 1 1 calc R
N27 N 0.0485(4) 0.1484(2) -0.0076(2) 0.0228(6) Uani 1 1 d .
C28 C 0.0363(5) 0.2217(3) -0.0528(3) 0.0252(7) Uani 1 1 d .
H28 H -0.0537 0.1994 -0.1246 0.030 Uiso 1 1 calc R
N29 N 0.1677(4) 0.3338(2) 0.0152(2) 0.0242(6) Uani 1 1 d .
H29 H 0.1818 0.3928 -0.0009 0.029 Uiso 1 1 calc R
C2 C 1.4631(4) 1.2013(3) 0.4833(2) 0.0185(6) Uani 1 1 d .
H2 H 1.4932 1.1636 0.5286 0.022 Uiso 1 1 calc R
O3 O 1.2867(3) 1.20079(17) 0.45370(17) 0.0171(4) Uani 1 1 d .
O4 O 1.6022(3) 1.24915(19) 0.45625(18) 0.0230(5) Uani 1 1 d .
C3 C 0.8413(5) 0.4755(3) 0.1180(3) 0.0266(7) Uani 1 1 d .
H3 H 0.9175 0.5497 0.1809 0.032 Uiso 1 1 calc R
O5 O 0.7618(4) 0.47364(19) 0.02386(19) 0.0296(5) Uani 1 1 d .
O6 O 0.8264(3) 0.38536(19) 0.13405(18) 0.0261(5) Uani 1 1 d .
C4 C 0.1031(5) 0.4418(3) 0.3934(3) 0.0223(6) Uani 1 1 d .
H4 H 0.1601 0.5077 0.3843 0.027 Uiso 1 1 calc R
O7 O 0.1768(3) 0.4376(2) 0.48221(19) 0.0273(5) Uani 1 1 d .
O8 O -0.0493(4) 0.3603(2) 0.31119(19) 0.0332(6) Uani 1 1 d .
H8 H -0.0755 0.3778 0.2578 0.050 Uiso 1 1 calc R

loop_
_atom_site_aniso_label
_atom_site_aniso_U_11
_atom_site_aniso_U_22
_atom_site_aniso_U_33
_atom_site_aniso_U_23
_atom_site_aniso_U_13
_atom_site_aniso_U_12
Ni1 0.01106(19) 0.01371(19) 0.01471(18) 0.00960(15) 0.00172(14) 0.00221(14)
O1W 0.0114(10) 0.0176(10) 0.0243(10) 0.0129(9) 0.0030(9) 0.0030(8)
N11 0.0160(13) 0.0148(12) 0.0164(11) 0.0101(10) 0.0010(10) 0.0024(10)
C12 0.0138(14) 0.0135(14) 0.0192(14) 0.0103(12) 0.0039(12) 0.0025(11)
N13 0.0118(12) 0.0142(12) 0.0162(11) 0.0096(10) 0.0028(10) 0.0016(10)
C14 0.0119(14) 0.0154(14) 0.0178(13) 0.0111(11) 0.0060(11) 0.0050(11)
C15 0.0135(14) 0.0110(13) 0.0159(13) 0.0074(11) 0.0026(11) 0.0016(11)
C16 0.0136(14) 0.0162(14) 0.0166(13) 0.0085(12) 0.0059(11) 0.0058(12)
N16 0.0175(13) 0.0188(13) 0.0185(12) 0.0126(11) -0.0009(10) 0.0005(11)
N17 0.0141(13) 0.0131(12) 0.0148(11) 0.0071(10) -0.0006(10) -0.0003(10)
C18 0.0161(15) 0.0144(14) 0.0170(13) 0.0101(12) 0.0029(12) 0.0028(12)
N19 0.0144(12) 0.0139(12) 0.0152(11) 0.0095(10) 0.0037(10) 0.0032(10)
C1 0.0156(15) 0.0180(15) 0.0219(14) 0.0121(12) 0.0036(12) 0.0060(12)
O1 0.0135(10) 0.0154(10) 0.0153(9) 0.0092(8) 0.0042(8) 0.0050(8)
O2 0.0304(13) 0.0264(12) 0.0290(11) 0.0167(10) 0.0154(10) 0.0111(10)
N21 0.0168(14) 0.0329(16) 0.0254(13) 0.0173(12) 0.0042(11) 0.0050(12)
C22 0.0188(17) 0.0315(18) 0.0282(16) 0.0146(15) 0.0041(14) 0.0053(14)
N23 0.0223(15) 0.0334(16) 0.0284(14) 0.0199(13) 0.0063(12) 0.0065(12)
C24 0.0164(16) 0.0235(16) 0.0289(16) 0.0147(14) 0.0098(13) 0.0054(13)
C25 0.0190(16) 0.0245(16) 0.0232(15) 0.0105(13) 0.0074(13) 0.0062(13)
C26 0.0167(16) 0.0234(16) 0.0277(16) 0.0125(14) 0.0108(13) 0.0064(13)
N26 0.0220(14) 0.0192(13) 0.0207(12) 0.0113(11) 0.0024(11) 0.0023(11)
N27 0.0218(14) 0.0213(14) 0.0209(12) 0.0073(11) 0.0066(11) 0.0022(11)
C28 0.0259(18) 0.0224(17) 0.0229(15) 0.0088(13) 0.0054(14) 0.0035(14)
N29 0.0267(15) 0.0200(14) 0.0260(13) 0.0121(12) 0.0075(12) 0.0040(12)
C2 0.0156(15) 0.0202(15) 0.0211(14) 0.0126(13) 0.0036(12) 0.0026(12)
O3 0.0136(11) 0.0191(10) 0.0230(10) 0.0148(9) 0.0040(9) 0.0038(8)
O4 0.0130(11) 0.0305(12) 0.0301(11) 0.0201(10) 0.0049(9) 0.0033(9)
C3 0.0228(18) 0.0214(16) 0.0254(16) 0.0067(14) 0.0014(14) 0.0000(14)
O5 0.0314(14) 0.0218(12) 0.0259(11) 0.0124(10) -0.0052(10) -0.0030(10)
O6 0.0297(13) 0.0208(11) 0.0236(11) 0.0109(9) 0.0019(10) 0.0028(10)
C4 0.0229(17) 0.0179(15) 0.0275(16) 0.0119(13) 0.0079(14) 0.0054(13)
O7 0.0266(13) 0.0255(12) 0.0295(12) 0.0157(10) 0.0041(10) 0.0041(10)
O8 0.0401(15) 0.0250(12) 0.0282(12) 0.0156(11) -0.0014(11) -0.0010(11)

loop_
_atom_type_symbol
_atom_type_description
_atom_type_scat_dispersion_real
_atom_type_scat_dispersion_imag
_atom_type_scat_source
C C 0.0033 0.0016 'International Tables Vol C Tables 4.2.6.8 and 6.1.1.4'
H H 0.0000 0.0000 'International Tables Vol C Tables 4.2.6.8 and 6.1.1.4'
O O 0.0106 0.0060 'International Tables Vol C Tables 4.2.6.8 and 6.1.1.4'
Ni Ni 0.3393 1.1124 'International Tables Vol C Tables 4.2.6.8 and 6.1.1.4'
N N 0.0061 0.0033 'International Tables Vol C Tables 4.2.6.8 and 6.1.1.4'

loop_
_geom_angle_atom_site_label_1
_geom_angle_atom_site_label_2
_geom_angle_atom_site_label_3
_geom_angle
_geom_angle_site_symmetry_1
_geom_angle_site_symmetry_3
O3 Ni1 O1W 85.26(8) . .
O3 Ni1 O1 95.29(8) . 2_776
O1W Ni1 O1 178.69(7) . 2_776
O3 Ni1 O1 177.62(8) . .
O1W Ni1 O1 93.25(8) . .
O1 Ni1 O1 86.16(7) 2_776 .
O3 Ni1 N13 97.74(8) . .
O1W Ni1 N13 94.45(8) . .
O1 Ni1 N13 86.66(8) 2_776 .
O1 Ni1 N13 84.22(8) . .
O3 Ni1 N19 94.83(8) . 2_776
O1W Ni1 N19 95.03(8) . 2_776
O1 Ni1 N19 83.75(8) 2_776 2_776
O1 Ni1 N19 83.44(8) . 2_776
N13 Ni1 N19 164.83(8) . 2_776
O3 Ni1 Ni1 138.41(6) . 2_776
O1W Ni1 Ni1 136.24(6) . 2_776
O1 Ni1 Ni1 43.15(5) 2_776 2_776
O1 Ni1 Ni1 43.01(5) . 2_776
N13 Ni1 Ni1 83.75(6) . 2_776
N19 Ni1 Ni1 81.21(6) 2_776 2_776
Ni1 O1W H12W 114.1 . .
Ni1 O1W H11W 112.3 . .
H12W O1W H11W 109.5 . .
C12 N11 C16 118.6(2) . .
N13 C12 N11 128.9(3) . .
N13 C12 H12 115.6 . .
N11 C12 H12 115.6 . .
C12 N13 C14 112.5(2) . .
C12 N13 Ni1 124.81(19) . .
C14 N13 Ni1 122.61(17) . .
N13 C14 C15 123.3(2) . .
N13 C14 N19 127.2(2) . .
C15 C14 N19 109.6(2) . .
N17 C15 C14 106.4(2) . .
N17 C15 C16 133.6(2) . .
C14 C15 C16 120.0(2) . .
N16 C16 N11 119.5(2) . .
N16 C16 C15 123.7(3) . .
N11 C16 C15 116.8(2) . .
C16 N16 H16A 120.0 . .
C16 N16 H16B 120.0 . .
H16A N16 H16B 120.0 . .
C18 N17 C15 106.1(2) . .
C18 N17 H17 126.9 . .
C15 N17 H17 126.9 . .
N19 C18 N17 113.8(2) . .
N19 C18 H18 123.1 . .
N17 C18 H18 123.1 . .
C18 N19 C14 104.1(2) . .
C18 N19 Ni1 130.53(17) . 2_776
C14 N19 Ni1 125.04(18) . 2_776
O2 C1 O1 127.4(3) . .
O2 C1 H1 116.3 . .
O1 C1 H1 116.3 . .
C1 O1 Ni1 128.75(17) . 2_776
C1 O1 Ni1 122.98(18) . .
Ni1 O1 Ni1 93.84(7) 2_776 .
C22 N21 C26 123.9(3) . .
C22 N21 H21 118.0 . .
C26 N21 H21 118.0 . .
N23 C22 N21 125.6(3) . .
N23 C22 H22 117.2 . .
N21 C22 H22 117.2 . .
C22 N23 C24 111.4(3) . .
N23 C24 N29 127.6(3) . .
N23 C24 C25 128.1(3) . .
N29 C24 C25 104.3(3) . .
N27 C25 C24 112.1(3) . .
N27 C25 C26 130.0(3) . .
C24 C25 C26 117.9(3) . .
N26 C26 N21 121.5(3) . .
N26 C26 C25 125.5(3) . .
N21 C26 C25 113.0(3) . .
C26 N26 H26A 120.0 . .
C26 N26 H26B 120.0 . .
H26A N26 H26B 120.0 . .
C28 N27 C25 102.9(3) . .
N27 C28 N29 113.7(3) . .
N27 C28 H28 123.1 . .
N29 C28 H28 123.1 . .
C24 N29 C28 106.9(3) . .
C24 N29 H29 126.5 . .
C28 N29 H29 126.5 . .
O3 C2 O4 124.7(3) . .
O3 C2 H2 117.7 . .
O4 C2 H2 117.7 . .
C2 O3 Ni1 122.42(17) . .
O5 C3 O6 124.8(3) . .
O5 C3 H3 117.6 . .
O6 C3 H3 117.6 . .
O7 C4 O8 123.5(3) . .
O7 C4 H4 118.2 . .
O8 C4 H4 118.2 . .
C4 O8 H8 109.5 . .

loop_
_geom_bond_atom_site_label_1
_geom_bond_atom_site_label_2
_geom_bond_distance
_geom_bond_site_symmetry_2
Ni1 O3 2.0254(19) .
Ni1 O1W 2.0644(19) .
Ni1 O1 2.0658(18) 2_776
Ni1 O1 2.0715(19) .
Ni1 N13 2.123(2) .
Ni1 N19 2.123(2) 2_776
Ni1 Ni1 3.0218(7) 2_776
O1W H12W 0.8502 .
O1W H11W 0.8517 .
N11 C12 1.343(3) .
N11 C16 1.355(4) .
C12 N13 1.337(3) .
C12 H12 0.9300 .
N13 C14 1.364(3) .
C14 C15 1.383(4) .
C14 N19 1.391(3) .
C15 N17 1.382(3) .
C15 C16 1.408(4) .
C16 N16 1.331(3) .
N16 H16A 0.8600 .
N16 H16B 0.8600 .
N17 C18 1.345(3) .
N17 H17 0.8600 .
C18 N19 1.327(4) .
C18 H18 0.9300 .
N19 Ni1 2.123(2) 2_776
C1 O2 1.224(3) .
C1 O1 1.275(3) .
C1 H1 0.9300 .
O1 Ni1 2.0658(18) 2_776
N21 C22 1.346(4) .
N21 C26 1.386(4) .
N21 H21 0.8600 .
C22 N23 1.314(4) .
C22 H22 0.9300 .
N23 C24 1.350(4) .
C24 N29 1.352(4) .
C24 C25 1.391(4) .
C25 N27 1.367(4) .
C25 C26 1.402(4) .
C26 N26 1.313(4) .
N26 H26A 0.8600 .
N26 H26B 0.8600 .
N27 C28 1.309(4) .
C28 N29 1.364(4) .
C28 H28 0.9300 .
N29 H29 0.8600 .
C2 O3 1.250(3) .
C2 O4 1.253(3) .
C2 H2 0.9300 .
C3 O5 1.247(4) .
C3 O6 1.248(4) .
C3 H3 0.9300 .
C4 O7 1.213(4) .
C4 O8 1.282(4) .
C4 H4 0.9300 .
O8 H8 0.8200 .

loop_
_geom_hbond_atom_site_label_D
_geom_hbond_atom_site_label_H
_geom_hbond_atom_site_label_A
_geom_hbond_distance_DH
_geom_hbond_distance_HA
_geom_hbond_distance_DA
_geom_hbond_angle_DHA
_geom_hbond_site_symmetry_A
O1W H12W O4 0.85 1.84 2.684(3) 175.0 1_455
O1W H11W O7 0.85 1.94 2.784(3) 173.0 1_665
C12 H12 O8 0.93 2.48 3.356(3) 157.3 1_665
N16 H16A N11 0.86 2.24 3.089(3) 171.8 2_675
N16 H16B O6 0.86 2.00 2.844(3) 165.5 2_665
N17 H17 O5 0.86 1.92 2.772(3) 168.5 2_665
N21 H21 O4 0.86 1.85 2.714(3) 178.5 1_445
C22 H22 O7 0.93 2.19 3.101(4) 168.2 2_666
N26 H26A O2 0.86 2.22 2.953(3) 143.7 2_666
N26 H26B N27 0.86 2.08 2.904(4) 159.4 2
C28 H28 O2 0.93 2.34 3.200(4) 153.1 1_444
N29 H29 O5 0.86 1.84 2.700(3) 173.9 2_665
O8 H8 O6 0.82 1.69 2.498(3) 167.0 1_455
